data_4114347
loop_
_publ_author_name
'Aaron C. Kinsman'
'Michael A. Kerr'

_publ_section_title
;
 The Total Synthesis of (+)-Hapalindole Q by an Organomediated Diels-Alder
 Reaction
;
_journal_name_full 'Journal of the American Chemical Society'
_journal_page_first 14120
_journal_page_last 14125
_journal_paper_doi 10.1021/ja036191y
_journal_volume 125
_journal_year 2003
_chemical_formula_sum 'C26 H27 N O3 S'
_chemical_formula_weight 433.55
_chemical_name_systematic
; 
 ? 
;
_space_group_IT_number 161
_symmetry_cell_setting rhombohedral
_symmetry_space_group_name_Hall 'R 3 -2"c'
_symmetry_space_group_name_H-M 'R 3 c :H'
_atom_sites_solution_hydrogens geom
_atom_sites_solution_primary direct
_atom_sites_solution_secondary difmap
_audit_creation_method SHELXL-97
_cell_angle_alpha 90.00
_cell_angle_beta 90.00
_cell_angle_gamma 120.00
_cell_formula_units_Z 18
_cell_length_a 37.6785(7)
_cell_length_b 37.6785(7)
_cell_length_c 8.19600(10)
_cell_measurement_temperature 200(2)
_cell_volume 10076.7(3)
_computing_cell_refinement 'Nonius DENZO'
_computing_data_collection 'Nonius COLLECT'
_computing_data_reduction 'Nonius DENZO'
_computing_molecular_graphics 'Bruker SHELXTL'
_computing_publication_material 'Bruker SHELXTL'
_computing_structure_refinement 'SHELXL-97 (Sheldrick, 1997)'
_computing_structure_solution 'SHELXS-97 (Sheldrick, 1990)'
_diffrn_ambient_temperature 200(2)
_diffrn_measured_fraction_theta_full 0.997
_diffrn_measured_fraction_theta_max 0.997
_diffrn_measurement_device_type 'Nonius Kappa-CCD'
_diffrn_measurement_method 'phi/omega scans'
_diffrn_radiation_monochromator graphite
_diffrn_radiation_source 'fine-focus sealed tube'
_diffrn_radiation_type MoK\a
_diffrn_radiation_wavelength 0.71073
_diffrn_reflns_av_R_equivalents 0.060
_diffrn_reflns_av_sigmaI/netI 0.0490
_diffrn_reflns_limit_h_max 48
_diffrn_reflns_limit_h_min -48
_diffrn_reflns_limit_k_max 41
_diffrn_reflns_limit_k_min -41
_diffrn_reflns_limit_l_max 10
_diffrn_reflns_limit_l_min -10
_diffrn_reflns_number 40310
_diffrn_reflns_theta_full 27.46
_diffrn_reflns_theta_max 27.46
_diffrn_reflns_theta_min 2.86
_exptl_absorpt_coefficient_mu 0.172
_exptl_absorpt_correction_T_max 0.9696
_exptl_absorpt_correction_T_min 0.8744
_exptl_absorpt_correction_type integration
_exptl_crystal_colour colourless
_exptl_crystal_density_diffrn 1.286
_exptl_crystal_description needle
_exptl_crystal_F_000 4140
_exptl_crystal_size_max 0.80
_exptl_crystal_size_mid 0.40
_exptl_crystal_size_min 0.18
_refine_diff_density_max 0.173
_refine_diff_density_min -0.208
_refine_diff_density_rms 0.039
_refine_ls_abs_structure_details 'Flack H D (1983), Acta Cryst. A39, 876-881'
_refine_ls_abs_structure_Flack -0.06(6)
_refine_ls_extinction_method none
_refine_ls_goodness_of_fit_ref 1.006
_refine_ls_hydrogen_treatment mixed
_refine_ls_matrix_type full
_refine_ls_number_parameters 286
_refine_ls_number_reflns 5122
_refine_ls_number_restraints 1
_refine_ls_restrained_S_all 1.006
_refine_ls_R_factor_all 0.0609
_refine_ls_R_factor_gt 0.0407
_refine_ls_shift/su_max 0.011
_refine_ls_shift/su_mean 0.002
_refine_ls_structure_factor_coef Fsqd
_refine_ls_weighting_details 'calc w=1/[\s^2^(Fo^2^)+(0.0570P)^2^+0.0000P] where P=(Fo^2^+2Fc^2^)/3'
_refine_ls_weighting_scheme calc
_refine_ls_wR_factor_gt 0.0907
_refine_ls_wR_factor_ref 0.0973
_reflns_number_gt 3988
_reflns_number_total 5122
_reflns_threshold_expression >2sigma(I)
_cod_data_source_file ja036191ysi20030516_115440.cif
_cod_data_source_block 02055
_cod_original_sg_symbol_H-M 'R 3 c'
_cod_database_code 4114347

loop_
_symmetry_equiv_pos_as_xyz
'x, y, z'
'-y, x-y, z'
'-x+y, -x, z'
'-y, -x, z+1/2'
'-x+y, y, z+1/2'
'x, x-y, z+1/2'
'x+2/3, y+1/3, z+1/3'
'-y+2/3, x-y+1/3, z+1/3'
'-x+y+2/3, -x+1/3, z+1/3'
'-y+2/3, -x+1/3, z+5/6'
'-x+y+2/3, y+1/3, z+5/6'
'x+2/3, x-y+1/3, z+5/6'
'x+1/3, y+2/3, z+2/3'
'-y+1/3, x-y+2/3, z+2/3'
'-x+y+1/3, -x+2/3, z+2/3'
'-y+1/3, -x+2/3, z+7/6'
'-x+y+1/3, y+2/3, z+7/6'
'x+1/3, x-y+2/3, z+7/6'

loop_
_atom_site_label
_atom_site_type_symbol
_atom_site_fract_x
_atom_site_fract_y
_atom_site_fract_z
_atom_site_U_iso_or_equiv
_atom_site_adp_type
_atom_site_occupancy
_atom_site_symmetry_multiplicity
_atom_site_calc_flag
_atom_site_refinement_flags
N1 N 0.46698(5) 0.14509(6) -0.17174(19) 0.0318(4) Uani 1 1 d .
C2 C 0.43049(6) 0.14184(7) -0.2331(2) 0.0316(5) Uani 1 1 d .
H2A H 0.4121 0.1470 -0.1721 0.038 Uiso 1 1 calc R
C3 C 0.42553(6) 0.13032(6) -0.3912(2) 0.0304(5) Uani 1 1 d .
C4 C 0.46080(6) 0.12655(6) -0.4369(2) 0.0293(4) Uani 1 1 d .
C5 C 0.47293(7) 0.11651(7) -0.5827(3) 0.0346(5) Uani 1 1 d .
H5A H 0.4558 0.1089 -0.6763 0.042 Uiso 1 1 calc R
C6 C 0.51016(7) 0.11784(7) -0.5891(3) 0.0378(5) Uani 1 1 d .
H6A H 0.5184 0.1108 -0.6877 0.045 Uiso 1 1 calc R
C7 C 0.53586(7) 0.12923(7) -0.4535(3) 0.0372(5) Uani 1 1 d .
H7A H 0.5615 0.1303 -0.4615 0.045 Uiso 1 1 calc R
C8 C 0.52436(7) 0.13898(7) -0.3070(3) 0.0348(5) Uani 1 1 d .
H8A H 0.5416 0.1466 -0.2138 0.042 Uiso 1 1 calc R
C9 C 0.48679(6) 0.13723(6) -0.3017(2) 0.0290(4) Uani 1 1 d .
C10 C 0.39099(6) 0.12443(7) -0.5032(3) 0.0328(5) Uani 1 1 d .
H10A H 0.4035 0.1446 -0.5944 0.039 Uiso 1 1 calc R
C11 C 0.35979(6) 0.13325(7) -0.4164(3) 0.0339(5) Uani 1 1 d .
H11A H 0.3648 0.1337 -0.2964 0.041 Uiso 1 1 calc R
C12 C 0.31491(7) 0.09778(8) -0.4497(3) 0.0410(6) Uani 1 1 d .
C13 C 0.31048(7) 0.09025(7) -0.6315(3) 0.0386(5) Uani 1 1 d .
H13A H 0.2895 0.0911 -0.6928 0.046 Uiso 1 1 calc R
C14 C 0.33740(7) 0.08244(7) -0.6995(3) 0.0391(5) Uani 1 1 d .
C15 C 0.36760(7) 0.08129(7) -0.5803(3) 0.0365(5) Uani 1 1 d .
H15A H 0.3869 0.0745 -0.6374 0.044 Uiso 1 1 calc R
C16 C 0.31193(8) 0.05897(8) -0.3708(3) 0.0498(6) Uani 1 1 d .
H16A H 0.3162 0.0631 -0.2516 0.060 Uiso 1 1 calc R
H16B H 0.2842 0.0352 -0.3895 0.060 Uiso 1 1 calc R
C17 C 0.34426(8) 0.05023(8) -0.4443(3) 0.0483(6) Uani 1 1 d .
H17A H 0.3637 0.0523 -0.3584 0.058 Uiso 1 1 calc R
H17B H 0.3307 0.0221 -0.4893 0.058 Uiso 1 1 calc R
C18 C 0.36446(8) 0.17363(8) -0.4606(3) 0.0458(6) Uani 1 1 d .
H18A H 0.3496 0.1828 -0.3965 0.055 Uiso 1 1 calc R
O19 O 0.38504(6) 0.19591(6) -0.5687(2) 0.0629(5) Uani 1 1 d .
C20 C 0.28282(8) 0.10605(9) -0.3757(3) 0.0560(7) Uani 1 1 d .
H20A H 0.2554 0.0830 -0.3997 0.084 Uiso 1 1 calc R
H20B H 0.2856 0.1312 -0.4225 0.084 Uiso 1 1 calc R
H20C H 0.2867 0.1092 -0.2573 0.084 Uiso 1 1 calc R
C21 C 0.34061(9) 0.07614(9) -0.8794(3) 0.0522(7) Uani 1 1 d .
H21A H 0.3428 0.0515 -0.8957 0.068(9) Uiso 1 1 calc R
H21B H 0.3650 0.1000 -0.9240 0.077(10) Uiso 1 1 calc R
H21C H 0.3162 0.0728 -0.9354 0.094(12) Uiso 1 1 calc R
S30 S 0.488360(16) 0.170164(17) -0.00076(6) 0.03358(14) Uani 1 1 d .
O31 O 0.45510(5) 0.16286(5) 0.10328(16) 0.0409(4) Uani 1 1 d .
O32 O 0.51729(5) 0.15797(5) 0.04596(17) 0.0397(4) Uani 1 1 d .
C33 C 0.51555(7) 0.22235(7) -0.0540(2) 0.0344(5) Uani 1 1 d .
C34 C 0.49738(8) 0.24631(8) -0.0367(3) 0.0460(6) Uani 1 1 d .
H34A H 0.4700 0.2346 0.0015 0.055 Uiso 1 1 calc R
C35 C 0.51974(8) 0.28756(8) -0.0758(3) 0.0509(6) Uani 1 1 d .
H35A H 0.5075 0.3041 -0.0630 0.061 Uiso 1 1 calc R
C36 C 0.55895(8) 0.30492(8) -0.1324(3) 0.0470(6) Uani 1 1 d .
C37 C 0.57589(8) 0.28011(9) -0.1522(4) 0.0596(8) Uani 1 1 d .
H37A H 0.6029 0.2916 -0.1944 0.071 Uiso 1 1 calc R
C38 C 0.55472(8) 0.23914(8) -0.1123(4) 0.0521(7) Uani 1 1 d .
H38A H 0.5671 0.2227 -0.1252 0.063 Uiso 1 1 calc R
C39 C 0.58325(10) 0.35029(9) -0.1702(4) 0.0651(8) Uani 1 1 d .
H39A H 0.5807 0.3658 -0.0794 0.097(13) Uiso 1 1 calc R
H39B H 0.5726 0.3559 -0.2701 0.131(16) Uiso 1 1 calc R
H39C H 0.6122 0.3586 -0.1854 0.17(2) Uiso 1 1 calc R

loop_
_atom_site_aniso_label
_atom_site_aniso_U_11
_atom_site_aniso_U_22
_atom_site_aniso_U_33
_atom_site_aniso_U_23
_atom_site_aniso_U_13
_atom_site_aniso_U_12
N1 0.0287(10) 0.0395(10) 0.0297(8) -0.0029(7) -0.0034(7) 0.0190(9)
C2 0.0237(11) 0.0386(12) 0.0352(10) -0.0001(9) 0.0007(8) 0.0175(10)
C3 0.0267(11) 0.0324(12) 0.0328(10) -0.0014(8) -0.0012(8) 0.0153(9)
C4 0.0276(11) 0.0275(11) 0.0324(11) 0.0033(8) -0.0025(8) 0.0134(9)
C5 0.0361(13) 0.0406(13) 0.0299(10) 0.0042(9) 0.0029(8) 0.0213(11)
C6 0.0428(14) 0.0447(14) 0.0339(11) 0.0034(9) 0.0095(9) 0.0280(12)
C7 0.0305(12) 0.0425(13) 0.0452(12) 0.0094(10) 0.0090(10) 0.0233(11)
C8 0.0298(12) 0.0348(12) 0.0389(11) 0.0053(9) -0.0004(9) 0.0154(10)
C9 0.0309(11) 0.0260(11) 0.0317(10) 0.0012(8) 0.0007(8) 0.0154(9)
C10 0.0312(12) 0.0358(12) 0.0317(10) 0.0000(9) -0.0018(8) 0.0170(10)
C11 0.0304(11) 0.0388(13) 0.0355(11) -0.0042(9) -0.0042(8) 0.0196(10)
C12 0.0277(12) 0.0554(15) 0.0375(11) -0.0064(10) -0.0005(9) 0.0189(11)
C13 0.0279(12) 0.0441(13) 0.0408(12) -0.0038(9) -0.0103(9) 0.0157(11)
C14 0.0332(13) 0.0426(14) 0.0362(11) -0.0051(9) -0.0056(9) 0.0150(11)
C15 0.0334(12) 0.0380(13) 0.0399(11) -0.0033(9) -0.0025(9) 0.0193(11)
C16 0.0482(15) 0.0409(14) 0.0441(13) 0.0022(10) 0.0034(11) 0.0101(12)
C17 0.0560(17) 0.0338(14) 0.0503(14) -0.0009(10) -0.0120(12) 0.0188(12)
C18 0.0447(15) 0.0475(15) 0.0534(14) -0.0008(12) -0.0027(12) 0.0292(13)
O19 0.0732(13) 0.0496(11) 0.0693(13) 0.0125(9) 0.0025(10) 0.0332(11)
C20 0.0318(14) 0.0699(19) 0.0617(16) -0.0191(14) -0.0054(11) 0.0220(14)
C21 0.0491(17) 0.0600(18) 0.0376(13) -0.0065(11) -0.0024(11) 0.0199(14)
S30 0.0328(3) 0.0408(3) 0.0301(2) -0.0025(2) -0.0044(2) 0.0206(3)
O31 0.0403(9) 0.0532(11) 0.0295(7) -0.0007(7) 0.0023(6) 0.0234(8)
O32 0.0383(9) 0.0476(10) 0.0380(8) -0.0028(7) -0.0105(6) 0.0251(8)
C33 0.0314(12) 0.0388(13) 0.0367(11) -0.0076(9) -0.0065(9) 0.0203(11)
C34 0.0394(14) 0.0476(16) 0.0592(15) -0.0012(11) 0.0005(11) 0.0280(13)
C35 0.0508(17) 0.0469(16) 0.0669(15) -0.0066(12) -0.0050(13) 0.0334(13)
C36 0.0423(15) 0.0384(14) 0.0605(14) -0.0095(11) -0.0131(11) 0.0204(12)
C37 0.0346(14) 0.0437(16) 0.099(2) -0.0034(14) 0.0079(13) 0.0183(12)
C38 0.0353(14) 0.0379(14) 0.0871(19) -0.0035(13) 0.0055(12) 0.0212(12)
C39 0.059(2) 0.0411(17) 0.090(2) -0.0054(15) -0.0156(16) 0.0213(15)

loop_
_atom_type_symbol
_atom_type_description
_atom_type_scat_dispersion_real
_atom_type_scat_dispersion_imag
_atom_type_scat_source
C C 0.0033 0.0016 'International Tables Vol C Tables 4.2.6.8 and 6.1.1.4'
H H 0.0000 0.0000 'International Tables Vol C Tables 4.2.6.8 and 6.1.1.4'
N N 0.0061 0.0033 'International Tables Vol C Tables 4.2.6.8 and 6.1.1.4'
O O 0.0106 0.0060 'International Tables Vol C Tables 4.2.6.8 and 6.1.1.4'
S S 0.1246 0.1234 'International Tables Vol C Tables 4.2.6.8 and 6.1.1.4'

loop_
_geom_angle_atom_site_label_1
_geom_angle_atom_site_label_2
_geom_angle_atom_site_label_3
_geom_angle
C2 N1 C9 107.86(15)
C2 N1 S30 121.73(14)
C9 N1 S30 126.83(14)
C3 C2 N1 110.01(18)
C2 C3 C4 107.03(17)
C2 C3 C10 126.81(19)
C4 C3 C10 126.09(17)
C5 C4 C9 118.60(19)
C5 C4 C3 133.27(18)
C9 C4 C3 108.07(17)
C6 C5 C4 119.1(2)
C5 C6 C7 121.3(2)
C8 C7 C6 120.7(2)
C9 C8 C7 117.50(19)
C8 C9 C4 122.78(19)
C8 C9 N1 130.36(18)
C4 C9 N1 106.87(17)
C3 C10 C15 113.46(17)
C3 C10 C11 112.30(17)
C15 C10 C11 108.62(18)
C18 C11 C10 113.22(19)
C18 C11 C12 110.82(18)
C10 C11 C12 110.39(17)
C13 C12 C20 114.1(2)
C13 C12 C16 106.58(19)
C20 C12 C16 109.7(2)
C13 C12 C11 107.62(18)
C20 C12 C11 112.68(19)
C16 C12 C11 105.67(18)
C14 C13 C12 115.82(19)
C13 C14 C21 125.6(2)
C13 C14 C15 114.04(19)
C21 C14 C15 120.3(2)
C14 C15 C17 109.7(2)
C14 C15 C10 105.95(17)
C17 C15 C10 108.28(18)
C17 C16 C12 110.32(19)
C15 C17 C16 109.6(2)
O19 C18 C11 126.9(2)
O31 S30 O32 121.05(9)
O31 S30 N1 105.45(9)
O32 S30 N1 105.93(9)
O31 S30 C33 109.21(10)
O32 S30 C33 108.31(10)
N1 S30 C33 105.85(9)
C38 C33 C34 120.3(2)
C38 C33 S30 119.62(17)
C34 C33 S30 120.10(17)
C35 C34 C33 119.1(2)
C36 C35 C34 121.5(2)
C35 C36 C37 118.2(2)
C35 C36 C39 120.6(2)
C37 C36 C39 121.2(3)
C38 C37 C36 121.8(2)
C33 C38 C37 119.2(2)

loop_
_geom_bond_atom_site_label_1
_geom_bond_atom_site_label_2
_geom_bond_distance
N1 C2 1.411(3)
N1 C9 1.415(2)
N1 S30 1.6566(17)
C2 C3 1.349(3)
C3 C4 1.454(3)
C3 C10 1.516(3)
C4 C5 1.397(3)
C4 C9 1.398(3)
C5 C6 1.379(3)
C6 C7 1.393(3)
C7 C8 1.387(3)
C8 C9 1.384(3)
C10 C15 1.545(3)
C10 C11 1.546(3)
C11 C18 1.487(3)
C11 C12 1.568(3)
C12 C13 1.510(3)
C12 C20 1.518(3)
C12 C16 1.551(4)
C13 C14 1.313(3)
C14 C21 1.508(3)
C14 C15 1.517(3)
C15 C17 1.535(3)
C16 C17 1.535(4)
C18 O19 1.200(3)
S30 O31 1.4242(15)
S30 O32 1.4308(15)
S30 C33 1.758(2)
C33 C38 1.369(3)
C33 C34 1.386(3)
C34 C35 1.385(4)
C35 C36 1.364(4)
C36 C37 1.380(4)
C36 C39 1.514(4)
C37 C38 1.376(4)
